data_7035636
loop_
_publ_author_name
'Zhao, Yanxia'
'Liu, Yanyan'
'Wu, Biao'
'Yang, Xiao-Juan'

_publ_section_title
;
 Reactions of \a-diimine-aluminum complexes with sodium alkynides:
 versatile structures of aluminum \s-alkynide complexes.
;
_journal_issue 30
_journal_name_full 'Dalton transactions (Cambridge, England : 2003)'
_journal_page_first 13671
_journal_page_last 13680
_journal_paper_doi 10.1039/c5dt01693b
_journal_volume 44
_journal_year 2015
_chemical_formula_sum 'C83 H124 Al2 N4 Na2 Si4'
_chemical_formula_weight 1390.16
_chemical_name_systematic
; 
 ? 
;
_chemical_properties_physical 'Air-sensitive, Moisture-sensitive'
_space_group_IT_number 14
_symmetry_cell_setting monoclinic
_symmetry_space_group_name_Hall '-P 2yn'
_symmetry_space_group_name_H-M 'P 1 21/n 1'
_atom_sites_solution_hydrogens geom
_atom_sites_solution_primary direct
_atom_sites_solution_secondary difmap
_audit_creation_method SHELXL-97
_audit_update_record
;
2015-01-19 deposited with the CCDC.
2015-06-18 downloaded from the CCDC.
;
_cell_angle_alpha 90.00
_cell_angle_beta 95.188(2)
_cell_angle_gamma 90.00
_cell_formula_units_Z 4
_cell_length_a 12.8201(15)
_cell_length_b 32.219(4)
_cell_length_c 23.498(3)
_cell_measurement_temperature 153(2)
_cell_volume 9666(2)
_computing_cell_refinement 'Bruker SMART'
_computing_data_collection 'Bruker SMART APEX II'
_computing_data_reduction 'Bruker SAINT'
_computing_molecular_graphics SHELXTL
_computing_publication_material SHELXTL
_computing_structure_refinement 'SHELXL-97 (Sheldrick, 2008)'
_computing_structure_solution 'SHELXS-97 (Sheldrick, 2008)'
_diffrn_ambient_temperature 153(2)
_diffrn_measured_fraction_theta_full 0.992
_diffrn_measured_fraction_theta_max 0.992
_diffrn_measurement_device_type 'Bruker APEX II area detector'
_diffrn_measurement_method '\w scan'
_diffrn_radiation_monochromator graphite
_diffrn_radiation_source 'fine-focus sealed tube'
_diffrn_radiation_type MoK\a
_diffrn_radiation_wavelength 0.71073
_diffrn_reflns_av_R_equivalents 0.0811
_diffrn_reflns_av_sigmaI/netI 0.1361
_diffrn_reflns_limit_h_max 15
_diffrn_reflns_limit_h_min -13
_diffrn_reflns_limit_k_max 38
_diffrn_reflns_limit_k_min -38
_diffrn_reflns_limit_l_max 27
_diffrn_reflns_limit_l_min -24
_diffrn_reflns_number 47526
_diffrn_reflns_theta_full 24.96
_diffrn_reflns_theta_max 24.96
_diffrn_reflns_theta_min 1.53
_exptl_absorpt_coefficient_mu 0.126
_exptl_absorpt_correction_T_max 0.9753
_exptl_absorpt_correction_T_min 0.9692
_exptl_absorpt_correction_type multi-scan
_exptl_absorpt_process_details SADABS
_exptl_crystal_colour bright-yellow
_exptl_crystal_density_diffrn 0.955
_exptl_crystal_density_method 'not measured'
_exptl_crystal_description block
_exptl_crystal_F_000 3016
_exptl_crystal_size_max 0.25
_exptl_crystal_size_mid 0.25
_exptl_crystal_size_min 0.20
_platon_squeeze_details
;
;
_refine_diff_density_max 0.916
_refine_diff_density_min -0.881
_refine_diff_density_rms 0.077
_refine_ls_extinction_method none
_refine_ls_goodness_of_fit_ref 1.076
_refine_ls_hydrogen_treatment constr
_refine_ls_matrix_type full
_refine_ls_number_parameters 862
_refine_ls_number_reflns 16811
_refine_ls_number_restraints 26
_refine_ls_restrained_S_all 1.090
_refine_ls_R_factor_all 0.1616
_refine_ls_R_factor_gt 0.0927
_refine_ls_shift/su_max 0.000
_refine_ls_shift/su_mean 0.000
_refine_ls_structure_factor_coef Fsqd
_refine_ls_weighting_details 'calc w=1/[\s^2^(Fo^2^)+(0.0000P)^2^+24.5967P] where P=(Fo^2^+2Fc^2^)/3'
_refine_ls_weighting_scheme calc
_refine_ls_wR_factor_gt 0.1733
_refine_ls_wR_factor_ref 0.1905
_reflns_number_gt 7899
_reflns_number_total 16811
_reflns_threshold_expression >2sigma(I)
_cod_data_source_file c5dt01693b2.cif
_cod_data_source_block 6
_cod_depositor_comments
;
The following automatic conversions were performed:

'_symmetry_cell_setting' value 'Monoclinic' changed to 'monoclinic'
according to
/usr/data/users/saulius/crontab/automatic-downloads/rss-feeds/RSC/lib/dictionaries/cif_core.dic
dictionary named 'cif_core.dic' version 2.4.2 from 2011-04-26.

'_exptl_absorpt_correction_type' value 'Multi-scan' changed to
'multi-scan' according to
/usr/data/users/saulius/crontab/automatic-downloads/rss-feeds/RSC/lib/dictionaries/cif_core.dic
dictionary named 'cif_core.dic' version 2.4.2 from 2011-04-26.

Automatic conversion script
Id: cif_fix_values 3271 2015-04-21 07:52:19Z andrius 

 Adding full bibliography for 7035630--7035642.cif.
;
_cod_original_sg_symbol_H-M 'P2(1)/n  '
_cod_database_code 7035636

loop_
_symmetry_equiv_pos_as_xyz
'x, y, z'
'-x+1/2, y+1/2, -z+1/2'
'-x, -y, -z'
'x-1/2, -y-1/2, z-1/2'

loop_
_atom_site_label
_atom_site_type_symbol
_atom_site_fract_x
_atom_site_fract_y
_atom_site_fract_z
_atom_site_U_iso_or_equiv
_atom_site_adp_type
_atom_site_occupancy
_atom_site_symmetry_multiplicity
_atom_site_calc_flag
_atom_site_refinement_flags
Si1 Si 0.27409(13) 0.08981(5) 0.57101(7) 0.0397(4) Uani 1 1 d .
Si2 Si -0.13735(15) 0.20759(6) 0.74439(7) 0.0579(5) Uani 1 1 d .
Si3 Si -0.14531(17) 0.08305(6) 0.56816(7) 0.0662(6) Uani 1 1 d .
Si4 Si 0.31649(13) 0.16473(5) 0.78286(6) 0.0378(4) Uani 1 1 d .
Al1 Al 0.09673(12) 0.22859(4) 0.58522(6) 0.0259(3) Uani 1 1 d .
Al2 Al 0.04514(12) 0.05040(4) 0.76018(6) 0.0250(3) Uani 1 1 d .
Na1 Na 0.07433(16) 0.13723(6) 0.66885(8) 0.0338(5) Uani 1 1 d .
Na2 Na 0.1921(4) 0.04510(13) 0.86044(18) 0.1443(15) Uani 1 1 d U
N1 N 0.1754(3) 0.27603(12) 0.59429(16) 0.0299(10) Uani 1 1 d .
N2 N 0.0230(3) 0.25233(12) 0.52262(16) 0.0303(10) Uani 1 1 d .
N3 N 0.1064(3) -0.00095(11) 0.77264(16) 0.0259(9) Uani 1 1 d .
N4 N -0.0260(3) 0.04251(11) 0.82387(16) 0.0283(10) Uani 1 1 d .
C1 C 0.1437(4) 0.30485(15) 0.5504(2) 0.0385(14) Uani 1 1 d .
C2 C 0.0646(4) 0.29257(16) 0.5128(2) 0.0380(14) Uani 1 1 d .
C3 C 0.1971(5) 0.34696(17) 0.5517(3) 0.0564(18) Uani 1 1 d .
H3A H 0.1756 0.3620 0.5163 0.085 Uiso 1 1 calc R
H3B H 0.2733 0.3431 0.5550 0.085 Uiso 1 1 calc R
H3C H 0.1770 0.3629 0.5845 0.085 Uiso 1 1 calc R
C4 C 0.0097(6) 0.31852(18) 0.4658(3) 0.072(2) Uani 1 1 d .
H4A H -0.0624 0.3240 0.4744 0.108 Uiso 1 1 calc R
H4B H 0.0089 0.3036 0.4294 0.108 Uiso 1 1 calc R
H4C H 0.0469 0.3449 0.4629 0.108 Uiso 1 1 calc R
C5 C 0.2746(4) 0.28319(15) 0.6268(2) 0.0353(13) Uani 1 1 d .
C6 C 0.3660(5) 0.27009(18) 0.6050(2) 0.0460(15) Uani 1 1 d .
C7 C 0.4609(5) 0.2781(2) 0.6377(3) 0.070(2) Uani 1 1 d .
H7 H 0.5251 0.2699 0.6237 0.084 Uiso 1 1 calc R
C8 C 0.4619(7) 0.2978(2) 0.6903(4) 0.089(3) Uani 1 1 d .
H8 H 0.5268 0.3027 0.7120 0.107 Uiso 1 1 calc R
C9 C 0.3712(6) 0.3101(2) 0.7112(3) 0.068(2) Uani 1 1 d .
H9 H 0.3735 0.3236 0.7471 0.082 Uiso 1 1 calc R
C10 C 0.2763(5) 0.30300(17) 0.6806(2) 0.0440(15) Uani 1 1 d .
C11 C 0.3659(5) 0.2479(2) 0.5488(3) 0.0529(16) Uani 1 1 d .
H11 H 0.2916 0.2401 0.5369 0.063 Uiso 1 1 calc R
C12 C 0.4288(5) 0.2077(2) 0.5540(3) 0.073(2) Uani 1 1 d .
H12A H 0.5037 0.2142 0.5589 0.110 Uiso 1 1 calc R
H12B H 0.4137 0.1911 0.5192 0.110 Uiso 1 1 calc R
H12C H 0.4094 0.1919 0.5871 0.110 Uiso 1 1 calc R
C13 C 0.4030(6) 0.2753(2) 0.5014(3) 0.088(3) Uani 1 1 d .
H13A H 0.3591 0.3003 0.4972 0.132 Uiso 1 1 calc R
H13B H 0.3975 0.2599 0.4653 0.132 Uiso 1 1 calc R
H13C H 0.4760 0.2834 0.5114 0.132 Uiso 1 1 calc R
C14 C 0.1793(5) 0.31617(17) 0.7057(2) 0.0508(17) Uani 1 1 d .
H14 H 0.1192 0.3130 0.6758 0.061 Uiso 1 1 calc R
C15 C 0.1852(8) 0.3623(2) 0.7241(4) 0.131(4) Uani 1 1 d .
H15A H 0.2262 0.3647 0.7612 0.196 Uiso 1 1 calc R
H15B H 0.1143 0.3729 0.7271 0.196 Uiso 1 1 calc R
H15C H 0.2189 0.3784 0.6956 0.196 Uiso 1 1 calc R
C16 C 0.1558(7) 0.2908(2) 0.7566(3) 0.087(2) Uani 1 1 d .
H16A H 0.1394 0.2622 0.7445 0.130 Uiso 1 1 calc R
H16B H 0.0958 0.3028 0.7737 0.130 Uiso 1 1 calc R
H16C H 0.2171 0.2908 0.7848 0.130 Uiso 1 1 calc R
C17 C -0.0419(4) 0.23246(16) 0.4781(2) 0.0334(13) Uani 1 1 d .
C18 C -0.1500(5) 0.22986(18) 0.4811(2) 0.0445(15) Uani 1 1 d .
C19 C -0.2096(6) 0.2081(2) 0.4403(3) 0.065(2) Uani 1 1 d .
H19 H -0.2829 0.2061 0.4430 0.078 Uiso 1 1 calc R
C20 C -0.1681(8) 0.1893(2) 0.3959(3) 0.078(3) Uani 1 1 d .
H20 H -0.2119 0.1739 0.3688 0.094 Uiso 1 1 calc R
C21 C -0.0645(7) 0.1925(2) 0.3904(3) 0.070(2) Uani 1 1 d .
H21 H -0.0357 0.1797 0.3589 0.084 Uiso 1 1 calc R
C22 C 0.0014(5) 0.21471(18) 0.4312(2) 0.0490(16) Uani 1 1 d .
C23 C -0.2025(5) 0.2524(2) 0.5277(3) 0.067(2) Uani 1 1 d .
H23 H -0.1449 0.2651 0.5535 0.080 Uiso 1 1 calc R
C24 C -0.2606(6) 0.2240(3) 0.5638(3) 0.110(3) Uani 1 1 d .
H24A H -0.3007 0.2039 0.5394 0.165 Uiso 1 1 calc R
H24B H -0.3086 0.2402 0.5853 0.165 Uiso 1 1 calc R
H24C H -0.2107 0.2092 0.5906 0.165 Uiso 1 1 calc R
C25 C -0.2726(8) 0.2877(3) 0.5061(4) 0.128(4) Uani 1 1 d .
H25A H -0.2324 0.3074 0.4850 0.192 Uiso 1 1 calc R
H25B H -0.2999 0.3019 0.5385 0.192 Uiso 1 1 calc R
H25C H -0.3310 0.2768 0.4807 0.192 Uiso 1 1 calc R
C26 C 0.1172(6) 0.2175(2) 0.4231(3) 0.076(2) Uani 1 1 d .
H26 H 0.1508 0.2344 0.4555 0.091 Uiso 1 1 calc R
C27 C 0.1366(7) 0.2401(3) 0.3676(4) 0.139(4) Uani 1 1 d .
H27A H 0.1222 0.2212 0.3352 0.208 Uiso 1 1 calc R
H27B H 0.2097 0.2493 0.3695 0.208 Uiso 1 1 calc R
H27C H 0.0902 0.2643 0.3627 0.208 Uiso 1 1 calc R
C28 C 0.1713(7) 0.1757(3) 0.4249(3) 0.102(3) Uani 1 1 d .
H28A H 0.1518 0.1600 0.4581 0.153 Uiso 1 1 calc R
H28B H 0.2473 0.1798 0.4280 0.153 Uiso 1 1 calc R
H28C H 0.1497 0.1603 0.3899 0.153 Uiso 1 1 calc R
C29 C 0.0680(4) -0.02012(15) 0.8209(2) 0.0340(13) Uani 1 1 d .
C30 C -0.0006(4) 0.00244(16) 0.8478(2) 0.0354(13) Uani 1 1 d .
C31 C 0.1160(5) -0.06140(16) 0.8419(2) 0.0531(17) Uani 1 1 d .
H31A H 0.1912 -0.0577 0.8523 0.080 Uiso 1 1 calc R
H31B H 0.1054 -0.0822 0.8115 0.080 Uiso 1 1 calc R
H31C H 0.0822 -0.0708 0.8754 0.080 Uiso 1 1 calc R
C32 C -0.0461(5) -0.00980(17) 0.9029(2) 0.0512(16) Uani 1 1 d .
H32A H -0.0242 -0.0381 0.9135 0.077 Uiso 1 1 calc R
H32B H -0.1228 -0.0086 0.8973 0.077 Uiso 1 1 calc R
H32C H -0.0209 0.0094 0.9335 0.077 Uiso 1 1 calc R
C33 C 0.1534(4) -0.02681(15) 0.7318(2) 0.0301(12) Uani 1 1 d .
C34 C 0.2619(4) -0.02721(16) 0.7284(3) 0.0426(15) Uani 1 1 d .
C35 C 0.3014(5) -0.05109(17) 0.6854(3) 0.0508(17) Uani 1 1 d .
H35 H 0.3746 -0.0511 0.6819 0.061 Uiso 1 1 calc R
C36 C 0.2371(6) -0.07428(18) 0.6484(3) 0.0568(18) Uani 1 1 d .
H36 H 0.2660 -0.0896 0.6190 0.068 Uiso 1 1 calc R
C37 C 0.1330(5) -0.07561(18) 0.6530(2) 0.0489(16) Uani 1 1 d .
H37 H 0.0902 -0.0929 0.6279 0.059 Uiso 1 1 calc R
C38 C 0.0870(4) -0.05218(15) 0.6938(2) 0.0361(13) Uani 1 1 d .
C39 C 0.3336(5) -0.00210(18) 0.7693(3) 0.0604(19) Uani 1 1 d .
H39 H 0.2889 0.0131 0.7952 0.072 Uiso 1 1 calc R
C40 C 0.4075(7) -0.0299(2) 0.8064(4) 0.128(4) Uani 1 1 d .
H40A H 0.3679 -0.0449 0.8337 0.192 Uiso 1 1 calc R
H40B H 0.4617 -0.0129 0.8272 0.192 Uiso 1 1 calc R
H40C H 0.4404 -0.0499 0.7822 0.192 Uiso 1 1 calc R
C41 C 0.3953(5) 0.0299(2) 0.7396(3) 0.086(3) Uani 1 1 d .
H41A H 0.4361 0.0161 0.7118 0.129 Uiso 1 1 calc R
H41B H 0.4428 0.0444 0.7680 0.129 Uiso 1 1 calc R
H41C H 0.3471 0.0499 0.7199 0.129 Uiso 1 1 calc R
C42 C -0.0283(5) -0.05529(17) 0.6966(3) 0.0474(16) Uani 1 1 d .
H42 H -0.0478 -0.0346 0.7255 0.057 Uiso 1 1 calc R
C43 C -0.0900(6) -0.0444(2) 0.6400(3) 0.077(2) Uani 1 1 d .
H43A H -0.0703 -0.0165 0.6280 0.116 Uiso 1 1 calc R
H43B H -0.1652 -0.0450 0.6447 0.116 Uiso 1 1 calc R
H43C H -0.0742 -0.0646 0.6108 0.116 Uiso 1 1 calc R
C44 C -0.0596(5) -0.0976(2) 0.7172(3) 0.075(2) Uani 1 1 d .
H44A H -0.0404 -0.1189 0.6902 0.113 Uiso 1 1 calc R
H44B H -0.1354 -0.0983 0.7198 0.113 Uiso 1 1 calc R
H44C H -0.0232 -0.1031 0.7549 0.113 Uiso 1 1 calc R
C45 C -0.1150(4) 0.06327(16) 0.8428(2) 0.0358(13) Uani 1 1 d .
C46 C -0.1032(5) 0.09150(18) 0.8885(2) 0.0466(15) Uani 1 1 d .
C47 C -0.1930(6) 0.1132(2) 0.9043(3) 0.0595(19) Uani 1 1 d .
H47 H -0.1866 0.1332 0.9342 0.071 Uiso 1 1 calc R
C48 C -0.2889(6) 0.1050(2) 0.8756(3) 0.073(2) Uani 1 1 d .
H48 H -0.3488 0.1196 0.8859 0.087 Uiso 1 1 calc R
C49 C -0.3002(5) 0.0767(2) 0.8331(3) 0.073(2) Uani 1 1 d .
H49 H -0.3680 0.0710 0.8150 0.087 Uiso 1 1 calc R
C50 C -0.2151(5) 0.0559(2) 0.8155(3) 0.0546(17) Uani 1 1 d .
C51 C 0.0026(5) 0.09996(18) 0.9205(2) 0.0516(17) Uani 1 1 d .
H51 H 0.0521 0.0779 0.9097 0.062 Uiso 1 1 calc R
C52 C 0.0467(6) 0.1417(2) 0.9043(3) 0.074(2) Uani 1 1 d .
H52A H 0.0535 0.1423 0.8631 0.112 Uiso 1 1 calc R
H52B H 0.1157 0.1458 0.9251 0.112 Uiso 1 1 calc R
H52C H -0.0007 0.1639 0.9142 0.112 Uiso 1 1 calc R
C53 C -0.0024(6) 0.0980(2) 0.9860(3) 0.082(2) Uani 1 1 d .
H53A H -0.0426 0.1217 0.9984 0.123 Uiso 1 1 calc R
H53B H 0.0688 0.0989 1.0051 0.123 Uiso 1 1 calc R
H53C H -0.0366 0.0721 0.9960 0.123 Uiso 1 1 calc R
C54 C -0.2336(5) 0.0244(3) 0.7667(3) 0.080(2) Uani 1 1 d .
H54 H -0.1639 0.0184 0.7526 0.096 Uiso 1 1 calc R
C55 C -0.2757(7) -0.0164(3) 0.7873(4) 0.109(3) Uani 1 1 d .
H55A H -0.2263 -0.0279 0.8175 0.164 Uiso 1 1 calc R
H55B H -0.2846 -0.0359 0.7553 0.164 Uiso 1 1 calc R
H55C H -0.3435 -0.0116 0.8024 0.164 Uiso 1 1 calc R
C56 C -0.3044(6) 0.0418(3) 0.7159(3) 0.099(3) Uani 1 1 d .
H56A H -0.2980 0.0244 0.6821 0.148 Uiso 1 1 calc R
H56B H -0.2830 0.0703 0.7079 0.148 Uiso 1 1 calc R
H56C H -0.3774 0.0418 0.7252 0.148 Uiso 1 1 calc R
C57 C 0.1655(4) 0.17386(16) 0.58113(19) 0.0289(12) Uani 1 1 d .
C58 C 0.2074(4) 0.13966(16) 0.5803(2) 0.0326(13) Uani 1 1 d .
C59 C 0.4114(5) 0.09461(18) 0.6026(3) 0.0598(18) Uani 1 1 d .
H59A H 0.4506 0.1125 0.5784 0.090 Uiso 1 1 calc R
H59B H 0.4439 0.0671 0.6054 0.090 Uiso 1 1 calc R
H59C H 0.4124 0.1068 0.6409 0.090 Uiso 1 1 calc R
C60 C 0.2711(5) 0.07892(19) 0.4932(2) 0.0626(19) Uani 1 1 d .
H60A H 0.1983 0.0786 0.4764 0.094 Uiso 1 1 calc R
H60B H 0.3034 0.0519 0.4874 0.094 Uiso 1 1 calc R
H60C H 0.3099 0.1006 0.4748 0.094 Uiso 1 1 calc R
C61 C 0.2046(5) 0.04807(16) 0.6066(3) 0.0543(17) Uani 1 1 d .
H61A H 0.2017 0.0550 0.6470 0.081 Uiso 1 1 calc R
H61B H 0.2422 0.0218 0.6034 0.081 Uiso 1 1 calc R
H61C H 0.1333 0.0453 0.5881 0.081 Uiso 1 1 calc R
C62 C 0.0064(4) 0.21845(15) 0.6489(2) 0.0302(12) Uani 1 1 d .
C63 C -0.0492(5) 0.21383(17) 0.6866(2) 0.0400(14) Uani 1 1 d .
C64 C -0.1466(7) 0.1503(2) 0.7590(3) 0.103(3) Uani 1 1 d .
H64A H -0.1793 0.1362 0.7249 0.155 Uiso 1 1 calc R
H64B H -0.1892 0.1458 0.7910 0.155 Uiso 1 1 calc R
H64C H -0.0762 0.1390 0.7686 0.155 Uiso 1 1 calc R
C65 C -0.0751(7) 0.2324(3) 0.8098(3) 0.100(3) Uani 1 1 d .
H65A H -0.0055 0.2204 0.8193 0.150 Uiso 1 1 calc R
H65B H -0.1185 0.2278 0.8415 0.150 Uiso 1 1 calc R
H65C H -0.0684 0.2623 0.8033 0.150 Uiso 1 1 calc R
C66 C -0.2686(7) 0.2271(4) 0.7222(4) 0.154(5) Uani 1 1 d .
H66A H -0.2677 0.2575 0.7221 0.231 Uiso 1 1 calc R
H66B H -0.3176 0.2172 0.7488 0.231 Uiso 1 1 calc R
H66C H -0.2908 0.2170 0.6836 0.231 Uiso 1 1 calc R
C67 C -0.0298(4) 0.06432(15) 0.6851(2) 0.0308(12) Uani 1 1 d .
C68 C -0.0721(4) 0.07336(16) 0.6388(2) 0.0365(14) Uani 1 1 d .
C69 C -0.2775(7) 0.1042(4) 0.5829(4) 0.161(5) Uani 1 1 d .
H69A H -0.2685 0.1253 0.6129 0.242 Uiso 1 1 calc R
H69B H -0.3212 0.0816 0.5953 0.242 Uiso 1 1 calc R
H69C H -0.3115 0.1167 0.5479 0.242 Uiso 1 1 calc R
C70 C -0.0772(6) 0.1209(2) 0.5283(3) 0.079(2) Uani 1 1 d .
H70A H -0.0120 0.1088 0.5172 0.119 Uiso 1 1 calc R
H70B H -0.0611 0.1454 0.5522 0.119 Uiso 1 1 calc R
H70C H -0.1217 0.1290 0.4940 0.119 Uiso 1 1 calc R
C71 C -0.1607(13) 0.0349(3) 0.5312(4) 0.250(10) Uani 1 1 d .
H71A H -0.2046 0.0389 0.4953 0.375 Uiso 1 1 calc R
H71B H -0.1940 0.0147 0.5550 0.375 Uiso 1 1 calc R
H71C H -0.0918 0.0244 0.5230 0.375 Uiso 1 1 calc R
C72 C 0.1496(4) 0.09635(15) 0.76765(19) 0.0308(12) Uani 1 1 d .
C73 C 0.2170(4) 0.12336(16) 0.7729(2) 0.0321(13) Uani 1 1 d .
C74 C 0.4471(5) 0.14103(19) 0.7965(3) 0.0630(19) Uani 1 1 d .
H74A H 0.4501 0.1249 0.8319 0.094 Uiso 1 1 calc R
H74B H 0.5004 0.1629 0.8002 0.094 Uiso 1 1 calc R
H74C H 0.4602 0.1227 0.7646 0.094 Uiso 1 1 calc R
C75 C 0.2840(5) 0.19639(16) 0.8446(2) 0.0469(16) Uani 1 1 d .
H75A H 0.2145 0.2089 0.8362 0.070 Uiso 1 1 calc R
H75B H 0.3363 0.2184 0.8518 0.070 Uiso 1 1 calc R
H75C H 0.2838 0.1787 0.8785 0.070 Uiso 1 1 calc R
C76 C 0.3131(5) 0.19562(18) 0.7167(2) 0.0606(19) Uani 1 1 d .
H76A H 0.3169 0.1770 0.6839 0.091 Uiso 1 1 calc R
H76B H 0.3728 0.2147 0.7190 0.091 Uiso 1 1 calc R
H76C H 0.2477 0.2115 0.7119 0.091 Uiso 1 1 calc R
C77 C 0.2854(9) 0.0057(3) 0.9711(5) 0.189(5) Uani 1 1 d GU
C78 C 0.3738(9) 0.0065(3) 0.9410(5) 0.304(8) Uiso 1 1 d GU
H78 H 0.4103 -0.0185 0.9346 0.365 Uiso 1 1 calc R
C79 C 0.4086(8) 0.0439(4) 0.9201(4) 0.359(13) Uiso 1 1 d GU
H79 H 0.4709 0.0444 0.8973 0.431 Uiso 1 1 calc R
C80 C 0.3552(10) 0.0805(3) 0.9294(4) 0.198(5) Uani 1 1 d GU
H80 H 0.3851 0.1077 0.9185 0.237 Uiso 1 1 calc R
C81 C 0.2668(10) 0.0796(3) 0.9596(5) 0.313(8) Uiso 1 1 d GU
H81 H 0.2361 0.1063 0.9721 0.375 Uiso 1 1 calc R
C82 C 0.2319(8) 0.0422(4) 0.9804(5) 0.345(8) Uani 1 1 d GU
H82 H 0.1721 0.0420 1.0050 0.414 Uiso 1 1 calc R
C83 C 0.2619(10) -0.0275(4) 0.9996(6) 0.212(7) Uani 1 1 d .
H83A H 0.2966 -0.0518 0.9845 0.318 Uiso 1 1 calc R
H83B H 0.1859 -0.0317 0.9954 0.318 Uiso 1 1 calc R
H83C H 0.2857 -0.0239 1.0401 0.318 Uiso 1 1 calc R

loop_
_atom_site_aniso_label
_atom_site_aniso_U_11
_atom_site_aniso_U_22
_atom_site_aniso_U_33
_atom_site_aniso_U_23
_atom_site_aniso_U_13
_atom_site_aniso_U_12
Si1 0.0333(10) 0.0363(9) 0.0504(9) -0.0061(8) 0.0079(8) 0.0037(7)
Si2 0.0476(13) 0.0793(14) 0.0507(11) 0.0071(10) 0.0252(9) 0.0175(10)
Si3 0.0724(15) 0.0744(13) 0.0449(10) 0.0211(10) -0.0333(10) -0.0369(11)
Si4 0.0341(10) 0.0359(8) 0.0403(8) 0.0011(7) -0.0128(7) -0.0081(7)
Al1 0.0217(9) 0.0290(8) 0.0261(8) 0.0035(7) -0.0022(6) -0.0014(7)
Al2 0.0206(9) 0.0279(8) 0.0262(8) 0.0023(7) 0.0007(6) 0.0017(7)
Na1 0.0347(13) 0.0318(11) 0.0347(11) 0.0052(9) 0.0020(9) -0.0030(9)
Na2 0.1435(18) 0.1446(17) 0.1443(17) 0.0008(10) 0.0108(10) -0.0011(10)
N1 0.025(3) 0.033(2) 0.031(2) 0.0074(19) -0.0015(19) -0.0067(19)
N2 0.021(3) 0.036(2) 0.033(2) 0.008(2) -0.0073(19) -0.0031(19)
N3 0.023(3) 0.026(2) 0.029(2) 0.0004(18) 0.0065(18) 0.0013(18)
N4 0.025(3) 0.025(2) 0.036(2) 0.0001(19) 0.0046(19) -0.0005(19)
C1 0.033(4) 0.032(3) 0.051(3) 0.012(3) 0.000(3) -0.005(3)
C2 0.038(4) 0.037(3) 0.038(3) 0.013(3) -0.003(3) 0.001(3)
C3 0.049(4) 0.046(4) 0.073(4) 0.021(3) -0.003(3) -0.010(3)
C4 0.081(6) 0.053(4) 0.076(5) 0.039(4) -0.030(4) -0.017(4)
C5 0.035(4) 0.031(3) 0.039(3) 0.007(2) -0.004(3) -0.013(3)
C6 0.024(4) 0.057(4) 0.057(4) 0.004(3) 0.003(3) -0.008(3)
C7 0.024(4) 0.084(5) 0.102(6) -0.002(5) 0.006(4) -0.011(4)
C8 0.060(6) 0.092(6) 0.107(7) -0.011(5) -0.034(5) -0.039(5)
C9 0.055(5) 0.079(5) 0.066(5) -0.015(4) -0.020(4) -0.013(4)
C10 0.045(4) 0.039(3) 0.046(3) 0.002(3) -0.007(3) -0.010(3)
C11 0.020(3) 0.073(4) 0.068(4) 0.002(4) 0.016(3) 0.001(3)
C12 0.052(5) 0.076(5) 0.094(5) -0.006(4) 0.021(4) -0.007(4)
C13 0.098(7) 0.078(5) 0.094(6) 0.016(5) 0.045(5) -0.003(5)
C14 0.066(5) 0.040(3) 0.046(4) -0.011(3) 0.003(3) -0.001(3)
C15 0.184(11) 0.058(5) 0.162(9) -0.020(6) 0.080(8) -0.012(6)
C16 0.101(7) 0.095(6) 0.066(5) 0.006(4) 0.014(5) -0.012(5)
C17 0.031(4) 0.041(3) 0.027(3) 0.013(2) 0.000(2) 0.004(3)
C18 0.034(4) 0.061(4) 0.035(3) 0.018(3) -0.014(3) -0.011(3)
C19 0.061(5) 0.068(5) 0.060(4) 0.025(4) -0.027(4) -0.019(4)
C20 0.111(8) 0.048(4) 0.065(5) 0.019(4) -0.049(5) -0.016(5)
C21 0.103(7) 0.057(4) 0.046(4) -0.001(3) -0.012(4) 0.017(5)
C22 0.050(4) 0.058(4) 0.038(3) 0.012(3) -0.002(3) 0.010(3)
C23 0.023(4) 0.126(6) 0.050(4) 0.020(4) 0.002(3) -0.007(4)
C24 0.052(6) 0.184(9) 0.097(6) 0.049(6) 0.022(5) 0.011(6)
C25 0.117(9) 0.162(9) 0.109(7) 0.041(7) 0.038(6) 0.067(7)
C26 0.073(6) 0.114(6) 0.044(4) 0.006(4) 0.020(4) 0.028(5)
C27 0.084(8) 0.224(12) 0.118(7) 0.072(8) 0.059(6) 0.050(7)
C28 0.092(7) 0.163(8) 0.052(4) 0.000(5) 0.011(4) 0.068(6)
C29 0.038(4) 0.027(3) 0.037(3) 0.004(2) 0.005(3) -0.001(3)
C30 0.035(4) 0.036(3) 0.037(3) 0.002(3) 0.009(3) -0.011(3)
C31 0.068(5) 0.040(3) 0.052(4) 0.013(3) 0.012(3) 0.010(3)
C32 0.061(5) 0.040(3) 0.056(4) 0.011(3) 0.027(3) -0.003(3)
C33 0.026(3) 0.030(3) 0.034(3) 0.007(2) 0.006(2) 0.002(2)
C34 0.029(4) 0.030(3) 0.071(4) 0.007(3) 0.012(3) -0.001(3)
C35 0.039(4) 0.039(3) 0.080(5) 0.002(3) 0.037(3) 0.007(3)
C36 0.080(6) 0.038(4) 0.058(4) -0.010(3) 0.033(4) -0.001(4)
C37 0.050(5) 0.050(4) 0.048(4) -0.007(3) 0.012(3) -0.001(3)
C38 0.032(4) 0.031(3) 0.043(3) -0.003(3) -0.004(3) 0.010(3)
C39 0.030(4) 0.046(4) 0.105(5) -0.012(4) 0.005(4) -0.004(3)
C40 0.110(8) 0.093(6) 0.163(9) 0.041(6) -0.082(7) -0.055(6)
C41 0.047(5) 0.070(5) 0.139(7) 0.015(5) -0.004(5) -0.021(4)
C42 0.035(4) 0.039(3) 0.066(4) -0.019(3) -0.009(3) 0.001(3)
C43 0.067(5) 0.065(5) 0.092(5) -0.003(4) -0.040(4) -0.009(4)
C44 0.045(5) 0.079(5) 0.101(6) 0.004(4) 0.008(4) -0.015(4)
C45 0.033(4) 0.042(3) 0.035(3) -0.003(3) 0.014(3) 0.004(3)
C46 0.049(4) 0.056(4) 0.035(3) 0.001(3) 0.005(3) 0.009(3)
C47 0.068(5) 0.070(5) 0.045(4) -0.006(3) 0.028(4) 0.019(4)
C48 0.046(5) 0.109(6) 0.065(5) -0.001(5) 0.013(4) 0.031(4)
C49 0.037(5) 0.129(7) 0.053(4) -0.008(4) 0.008(3) 0.005(4)
C50 0.023(4) 0.088(5) 0.053(4) -0.001(4) 0.007(3) 0.001(3)
C51 0.065(5) 0.046(4) 0.043(3) -0.012(3) 0.003(3) -0.007(3)
C52 0.093(6) 0.077(5) 0.055(4) -0.011(4) 0.016(4) -0.024(4)
C53 0.106(7) 0.086(5) 0.050(4) 0.002(4) -0.016(4) -0.007(5)
C54 0.028(4) 0.132(7) 0.081(5) -0.046(5) 0.008(4) -0.022(4)
C55 0.091(7) 0.112(7) 0.122(7) -0.025(6) -0.011(6) -0.033(6)
C56 0.055(5) 0.176(9) 0.066(5) -0.028(5) 0.006(4) -0.045(6)
C57 0.025(3) 0.039(3) 0.023(3) 0.003(2) 0.006(2) -0.003(3)
C58 0.023(3) 0.042(3) 0.033(3) 0.000(3) 0.001(2) -0.007(3)
C59 0.039(4) 0.050(4) 0.091(5) 0.010(4) 0.003(4) 0.007(3)
C60 0.065(5) 0.058(4) 0.068(4) -0.025(3) 0.018(4) 0.000(4)
C61 0.049(4) 0.036(3) 0.080(4) 0.001(3) 0.017(3) 0.007(3)
C62 0.027(3) 0.034(3) 0.029(3) -0.002(2) 0.000(2) 0.006(2)
C63 0.037(4) 0.048(4) 0.035(3) -0.004(3) 0.006(3) 0.017(3)
C64 0.138(9) 0.095(6) 0.084(6) -0.006(5) 0.055(6) -0.020(6)
C65 0.118(8) 0.123(7) 0.064(5) -0.032(5) 0.035(5) -0.030(6)
C66 0.083(8) 0.296(14) 0.088(6) 0.029(8) 0.031(5) 0.100(9)
C67 0.022(3) 0.038(3) 0.033(3) 0.001(2) 0.004(2) -0.003(2)
C68 0.031(3) 0.042(3) 0.033(3) 0.005(3) -0.011(3) -0.009(3)
C69 0.056(7) 0.289(15) 0.132(8) 0.104(9) -0.032(6) -0.009(8)
C70 0.077(6) 0.093(5) 0.061(4) 0.034(4) -0.029(4) -0.012(4)
C71 0.52(3) 0.092(7) 0.097(7) 0.031(6) -0.180(12) -0.109(11)
C72 0.030(3) 0.037(3) 0.024(3) 0.005(2) -0.005(2) 0.002(3)
C73 0.025(3) 0.042(3) 0.027(3) -0.003(2) -0.009(2) 0.003(3)
C74 0.032(4) 0.066(4) 0.088(5) -0.001(4) -0.011(4) -0.013(3)
C75 0.054(4) 0.044(3) 0.041(3) -0.006(3) -0.007(3) -0.006(3)
C76 0.075(5) 0.058(4) 0.046(4) 0.002(3) -0.007(3) -0.021(4)
C77 0.157(11) 0.156(9) 0.278(13) -0.072(10) 0.157(10) -0.039(8)
C80 0.197(12) 0.208(12) 0.185(11) 0.018(9) 0.003(9) 0.053(9)
C82 0.324(15) 0.275(13) 0.465(17) 0.219(12) 0.194(13) 0.188(11)
C83 0.125(12) 0.304(19) 0.225(14) 0.078(13) 0.115(10) -0.035(12)

loop_
_atom_type_symbol
_atom_type_description
_atom_type_scat_dispersion_real
_atom_type_scat_dispersion_imag
_atom_type_scat_source
C C 0.0033 0.0016 'International Tables Vol C Tables 4.2.6.8 and 6.1.1.4'
H H 0.0000 0.0000 'International Tables Vol C Tables 4.2.6.8 and 6.1.1.4'
N N 0.0061 0.0033 'International Tables Vol C Tables 4.2.6.8 and 6.1.1.4'
Na Na 0.0362 0.0249 'International Tables Vol C Tables 4.2.6.8 and 6.1.1.4'
Al Al 0.0645 0.0514 'International Tables Vol C Tables 4.2.6.8 and 6.1.1.4'
Si Si 0.0817 0.0704 'International Tables Vol C Tables 4.2.6.8 and 6.1.1.4'

loop_
_geom_angle_atom_site_label_1
_geom_angle_atom_site_label_2
_geom_angle_atom_site_label_3
_geom_angle
C58 Si1 C61 109.4(3)
C58 Si1 C59 108.3(3)
C61 Si1 C59 110.9(3)
C58 Si1 C60 108.2(3)
C61 Si1 C60 109.8(3)
C59 Si1 C60 110.2(3)
C66 Si2 C65 114.0(4)
C66 Si2 C63 111.1(3)
C65 Si2 C63 108.4(3)
C66 Si2 C64 108.5(5)
C65 Si2 C64 107.6(4)
C63 Si2 C64 107.0(3)
C71 Si3 C70 111.9(5)
C71 Si3 C68 108.3(3)
C70 Si3 C68 110.3(3)
C71 Si3 C69 110.0(6)
C70 Si3 C69 109.6(4)
C68 Si3 C69 106.7(3)
C74 Si4 C76 108.8(3)
C74 Si4 C73 109.2(3)
C76 Si4 C73 108.6(2)
C74 Si4 C75 111.0(3)
C76 Si4 C75 111.9(3)
C73 Si4 C75 107.2(3)
N1 Al1 N2 89.07(18)
N1 Al1 C57 120.4(2)
N2 Al1 C57 122.04(19)
N1 Al1 C62 113.5(2)
N2 Al1 C62 112.1(2)
C57 Al1 C62 100.5(2)
N1 Al1 Na1 134.05(13)
N2 Al1 Na1 136.24(14)
C57 Al1 Na1 49.39(14)
C62 Al1 Na1 51.08(14)
N4 Al2 N3 88.99(18)
N4 Al2 C67 121.3(2)
N3 Al2 C67 120.7(2)
N4 Al2 C72 114.17(19)
N3 Al2 C72 112.3(2)
C67 Al2 C72 100.2(2)
N4 Al2 Na2 70.29(16)
N3 Al2 Na2 65.15(15)
C67 Al2 Na2 165.48(18)
C72 Al2 Na2 65.68(16)
N4 Al2 Na1 133.21(14)
N3 Al2 Na1 137.15(14)
C67 Al2 Na1 49.89(15)
C72 Al2 Na1 50.51(13)
Na2 Al2 Na1 116.19(10)
C57 Na1 C67 136.23(16)
C57 Na1 C72 134.38(17)
C67 Na1 C72 67.22(15)
C57 Na1 C62 67.37(16)
C67 Na1 C62 132.76(17)
C72 Na1 C62 131.98(16)
C57 Na1 C58 25.55(13)
C67 Na1 C58 117.54(16)
C72 Na1 C58 116.49(17)
C62 Na1 C58 92.92(17)
C57 Na1 C68 116.46(16)
C67 Na1 C68 24.93(13)
C72 Na1 C68 92.08(16)
C62 Na1 C68 116.81(16)
C58 Na1 C68 105.59(16)
C57 Na1 C73 114.54(16)
C67 Na1 C73 91.60(15)
C72 Na1 C73 24.46(13)
C62 Na1 C73 116.27(15)
C58 Na1 C73 104.20(16)
C68 Na1 C73 116.33(16)
C57 Na1 C63 90.98(17)
C67 Na1 C63 114.68(17)
C72 Na1 C63 115.21(16)
C62 Na1 C63 23.62(14)
C58 Na1 C63 116.52(17)
C68 Na1 C63 106.75(17)
C73 Na1 C63 107.85(15)
C57 Na1 Al1 33.39(12)
C67 Na1 Al1 147.94(12)
C72 Na1 Al1 144.74(13)
C62 Na1 Al1 33.98(12)
C58 Na1 Al1 58.94(12)
C68 Na1 Al1 123.18(12)
C73 Na1 Al1 120.45(12)
C63 Na1 Al1 57.60(12)
C57 Na1 Al2 150.39(13)
C67 Na1 Al2 33.52(11)
C72 Na1 Al2 33.79(11)
C62 Na1 Al2 142.22(13)
C58 Na1 Al2 124.85(13)
C68 Na1 Al2 58.44(11)
C73 Na1 Al2 58.25(11)
C63 Na1 Al2 118.62(13)
Al1 Na1 Al2 175.92(7)
C81 Na2 N3 169.6(3)
C81 Na2 C29 139.7(3)
N3 Na2 C29 30.22(13)
C81 Na2 C72 118.0(3)
N3 Na2 C72 71.67(17)
C29 Na2 C72 97.1(2)
C81 Na2 C80 29.48(11)
N3 Na2 C80 155.3(4)
C29 Na2 C80 153.6(3)
C72 Na2 C80 107.6(2)
C81 Na2 C30 122.3(4)
N3 Na2 C30 50.07(15)
C29 Na2 C30 27.86(15)
C72 Na2 C30 95.8(2)
C80 Na2 C30 150.4(3)
C81 Na2 C82 29.13(12)
N3 Na2 C82 140.5(3)
C29 Na2 C82 111.1(3)
C72 Na2 C82 144.8(3)
C80 Na2 C82 50.98(16)
C30 Na2 C82 99.6(3)
C81 Na2 N4 122.5(3)
N3 Na2 N4 55.40(14)
C29 Na2 N4 49.70(15)
C72 Na2 N4 70.11(17)
C80 Na2 N4 148.8(4)
C30 Na2 N4 29.30(13)
C82 Na2 N4 112.6(3)
C81 Na2 Al2 147.2(3)
N3 Na2 Al2 38.39(10)
C29 Na2 Al2 56.88(14)
C72 Na2 Al2 41.34(13)
C80 Na2 Al2 148.8(2)
C30 Na2 Al2 56.07(13)
C82 Na2 Al2 149.7(3)
N4 Na2 Al2 37.39(10)
C81 Na2 C79 49.83(14)
N3 Na2 C79 130.4(3)
C29 Na2 C79 129.3(3)
C72 Na2 C79 119.2(3)
C80 Na2 C79 27.55(10)
C30 Na2 C79 144.0(3)
C82 Na2 C79 57.01(14)
N4 Na2 C79 169.4(3)
Al2 Na2 C79 153.1(2)
C81 Na2 C77 49.29(16)
N3 Na2 C77 121.8(2)
C29 Na2 C77 98.1(2)
C72 Na2 C77 164.5(3)
C80 Na2 C77 56.92(15)
C30 Na2 C77 99.2(2)
C82 Na2 C77 27.10(10)
N4 Na2 C77 123.0(3)
Al2 Na2 C77 154.2(2)
C79 Na2 C77 47.01(14)
C81 Na2 C78 56.64(15)
N3 Na2 C78 118.4(2)
C29 Na2 C78 106.1(3)
C72 Na2 C78 143.4(3)
C80 Na2 C78 47.76(15)
C30 Na2 C78 117.9(3)
C82 Na2 C78 47.45(15)
N4 Na2 C78 145.9(3)
Al2 Na2 C78 156.1(2)
C79 Na2 C78 26.16(10)
C77 Na2 C78 26.02(9)
C1 N1 C5 117.5(4)
C1 N1 Al1 110.0(3)
C5 N1 Al1 130.2(3)
C17 N2 C2 119.3(4)
C17 N2 Al1 128.5(3)
C2 N2 Al1 109.5(3)
C29 N3 C33 118.5(4)
C29 N3 Al2 110.1(3)
C33 N3 Al2 127.6(3)
C29 N3 Na2 77.0(3)
C33 N3 Na2 131.4(3)
Al2 N3 Na2 76.46(16)
C45 N4 C30 117.3(4)
C45 N4 Al2 131.1(3)
C30 N4 Al2 109.4(3)
C45 N4 Na2 133.0(3)
C30 N4 Na2 74.1(3)
Al2 N4 Na2 72.32(16)
C2 C1 N1 115.8(4)
C2 C1 C3 126.1(5)
N1 C1 C3 118.1(4)
C1 C2 N2 115.6(4)
C1 C2 C4 126.4(5)
N2 C2 C4 117.8(5)
C1 C3 H3A 109.5
C1 C3 H3B 109.5
H3A C3 H3B 109.5
C1 C3 H3C 109.5
H3A C3 H3C 109.5
H3B C3 H3C 109.5
C2 C4 H4A 109.5
C2 C4 H4B 109.5
H4A C4 H4B 109.5
C2 C4 H4C 109.5
H4A C4 H4C 109.5
H4B C4 H4C 109.5
C6 C5 C10 121.5(5)
C6 C5 N1 119.4(5)
C10 C5 N1 119.1(5)
C5 C6 C7 117.5(6)
C5 C6 C11 122.4(5)
C7 C6 C11 120.1(6)
C8 C7 C6 120.6(7)
C8 C7 H7 119.7
C6 C7 H7 119.7
C9 C8 C7 121.0(7)
C9 C8 H8 119.5
C7 C8 H8 119.5
C8 C9 C10 120.5(7)
C8 C9 H9 119.7
C10 C9 H9 119.7
C9 C10 C5 118.9(6)
C9 C10 C14 118.5(6)
C5 C10 C14 122.6(5)
C6 C11 C12 112.1(5)
C6 C11 C13 112.8(5)
C12 C11 C13 110.6(5)
C6 C11 H11 107.0
C12 C11 H11 107.0
C13 C11 H11 107.0
C11 C12 H12A 109.5
C11 C12 H12B 109.5
H12A C12 H12B 109.5
C11 C12 H12C 109.5
H12A C12 H12C 109.5
H12B C12 H12C 109.5
C11 C13 H13A 109.5
C11 C13 H13B 109.5
H13A C13 H13B 109.5
C11 C13 H13C 109.5
H13A C13 H13C 109.5
H13B C13 H13C 109.5
C10 C14 C16 113.3(5)
C10 C14 C15 111.3(6)
C16 C14 C15 108.0(6)
C10 C14 H14 108.0
C16 C14 H14 108.0
C15 C14 H14 108.0
C14 C15 H15A 109.5
C14 C15 H15B 109.5
H15A C15 H15B 109.5
C14 C15 H15C 109.5
H15A C15 H15C 109.5
H15B C15 H15C 109.5
C14 C16 H16A 109.5
C14 C16 H16B 109.5
H16A C16 H16B 109.5
C14 C16 H16C 109.5
H16A C16 H16C 109.5
H16B C16 H16C 109.5
C18 C17 C22 118.7(5)
C18 C17 N2 120.4(5)
C22 C17 N2 120.9(5)
C19 C18 C17 119.3(6)
C19 C18 C23 119.7(6)
C17 C18 C23 120.9(5)
C20 C19 C18 122.5(7)
C20 C19 H19 118.8
C18 C19 H19 118.8
C21 C20 C19 119.8(7)
C21 C20 H20 120.1
C19 C20 H20 120.1
C20 C21 C22 120.4(7)
C20 C21 H21 119.8
C22 C21 H21 119.8
C17 C22 C21 119.1(6)
C17 C22 C26 122.5(6)
C21 C22 C26 118.5(6)
C24 C23 C25 109.9(7)
C24 C23 C18 113.0(7)
C25 C23 C18 114.1(6)
C24 C23 H23 106.4
C25 C23 H23 106.4
C18 C23 H23 106.4
C23 C24 H24A 109.5
C23 C24 H24B 109.5
H24A C24 H24B 109.5
C23 C24 H24C 109.5
H24A C24 H24C 109.5
H24B C24 H24C 109.5
C23 C25 H25A 109.5
C23 C25 H25B 109.5
H25A C25 H25B 109.5
C23 C25 H25C 109.5
H25A C25 H25C 109.5
H25B C25 H25C 109.5
C28 C26 C22 113.2(7)
C28 C26 C27 109.7(6)
C22 C26 C27 111.8(6)
C28 C26 H26 107.3
C22 C26 H26 107.3
C27 C26 H26 107.3
C26 C27 H27A 109.5
C26 C27 H27B 109.5
H27A C27 H27B 109.5
C26 C27 H27C 109.5
H27A C27 H27C 109.5
H27B C27 H27C 109.5
C26 C28 H28A 109.5
C26 C28 H28B 109.5
H28A C28 H28B 109.5
C26 C28 H28C 109.5
H28A C28 H28C 109.5
H28B C28 H28C 109.5
C30 C29 N3 115.5(4)
C30 C29 C31 125.5(5)
N3 C29 C31 118.6(5)
C30 C29 Na2 79.1(3)
N3 C29 Na2 72.8(3)
C31 C29 Na2 110.6(4)
C29 C30 N4 116.0(4)
C29 C30 C32 125.4(5)
N4 C30 C32 118.5(5)
C29 C30 Na2 73.1(3)
N4 C30 Na2 76.6(3)
C32 C30 Na2 116.0(4)
C29 C31 H31A 109.5
C29 C31 H31B 109.5
H31A C31 H31B 109.5
C29 C31 H31C 109.5
H31A C31 H31C 109.5
H31B C31 H31C 109.5
C30 C32 H32A 109.5
C30 C32 H32B 109.5
H32A C32 H32B 109.5
C30 C32 H32C 109.5
H32A C32 H32C 109.5
H32B C32 H32C 109.5
C34 C33 C38 119.8(5)
C34 C33 N3 121.3(5)
C38 C33 N3 118.9(5)
C33 C34 C35 118.1(5)
C33 C34 C39 120.8(5)
C35 C34 C39 121.1(6)
C36 C35 C34 121.6(6)
C36 C35 H35 119.2
C34 C35 H35 119.2
C37 C36 C35 120.7(6)
C37 C36 H36 119.7
C35 C36 H36 119.7
C36 C37 C38 121.5(6)
C36 C37 H37 119.2
C38 C37 H37 119.2
C37 C38 C33 118.2(5)
C37 C38 C42 118.6(5)
C33 C38 C42 123.2(5)
C34 C39 C41 112.8(6)
C34 C39 C40 111.2(5)
C41 C39 C40 110.0(6)
C34 C39 H39 107.5
C41 C39 H39 107.5
C40 C39 H39 107.5
C39 C40 H40A 109.5
C39 C40 H40B 109.5
H40A C40 H40B 109.5
C39 C40 H40C 109.5
H40A C40 H40C 109.5
H40B C40 H40C 109.5
C39 C41 H41A 109.5
C39 C41 H41B 109.5
H41A C41 H41B 109.5
C39 C41 H41C 109.5
H41A C41 H41C 109.5
H41B C41 H41C 109.5
C38 C42 C44 111.6(5)
C38 C42 C43 112.6(5)
C44 C42 C43 110.8(5)
C38 C42 H42 107.2
C44 C42 H42 107.2
C43 C42 H42 107.2
C42 C43 H43A 109.5
C42 C43 H43B 109.5
H43A C43 H43B 109.5
C42 C43 H43C 109.5
H43A C43 H43C 109.5
H43B C43 H43C 109.5
C42 C44 H44A 109.5
C42 C44 H44B 109.5
H44A C44 H44B 109.5
C42 C44 H44C 109.5
H44A C44 H44C 109.5
H44B C44 H44C 109.5
C50 C45 C46 119.3(5)
C50 C45 N4 120.2(5)
C46 C45 N4 120.5(5)
C45 C46 C47 118.9(6)
C45 C46 C51 121.7(5)
C47 C46 C51 119.4(5)
C48 C47 C46 119.1(6)
C48 C47 H47 120.5
C46 C47 H47 120.5
C49 C48 C47 121.6(7)
C49 C48 H48 119.2
C47 C48 H48 119.2
C48 C49 C50 121.1(7)
C48 C49 H49 119.5
C50 C49 H49 119.5
C49 C50 C45 120.0(6)
C49 C50 C54 118.3(6)
C45 C50 C54 121.7(6)
C46 C51 C52 111.8(5)
C46 C51 C53 111.7(5)
C52 C51 C53 109.6(5)
C46 C51 H51 107.9
C52 C51 H51 107.9
C53 C51 H51 107.9
C51 C52 H52A 109.5
C51 C52 H52B 109.5
H52A C52 H52B 109.5
C51 C52 H52C 109.5
H52A C52 H52C 109.5
H52B C52 H52C 109.5
C51 C53 H53A 109.5
C51 C53 H53B 109.5
H53A C53 H53B 109.5
C51 C53 H53C 109.5
H53A C53 H53C 109.5
H53B C53 H53C 109.5
C55 C54 C50 111.8(6)
C55 C54 C56 111.1(6)
C50 C54 C56 112.3(7)
C55 C54 H54 107.1
C50 C54 H54 107.1
C56 C54 H54 107.1
C54 C55 H55A 109.5
C54 C55 H55B 109.5
H55A C55 H55B 109.5
C54 C55 H55C 109.5
H55A C55 H55C 109.5
H55B C55 H55C 109.5
C54 C56 H56A 109.5
C54 C56 H56B 109.5
H56A C56 H56B 109.5
C54 C56 H56C 109.5
H56A C56 H56C 109.5
H56B C56 H56C 109.5
C58 C57 Al1 178.0(4)
C58 C57 Na1 80.9(3)
Al1 C57 Na1 97.2(2)
C57 C58 Si1 173.6(5)
C57 C58 Na1 73.6(3)
Si1 C58 Na1 112.5(2)
Si1 C59 H59A 109.5
Si1 C59 H59B 109.5
H59A C59 H59B 109.5
Si1 C59 H59C 109.5
H59A C59 H59C 109.5
H59B C59 H59C 109.5
Si1 C60 H60A 109.5
Si1 C60 H60B 109.5
H60A C60 H60B 109.5
Si1 C60 H60C 109.5
H60A C60 H60C 109.5
H60B C60 H60C 109.5
Si1 C61 H61A 109.5
Si1 C61 H61B 109.5
H61A C61 H61B 109.5
Si1 C61 H61C 109.5
H61A C61 H61C 109.5
H61B C61 H61C 109.5
C63 C62 Al1 177.6(5)
C63 C62 Na1 87.5(4)
Al1 C62 Na1 94.94(19)
C62 C63 Si2 178.7(5)
C62 C63 Na1 68.9(3)
Si2 C63 Na1 112.3(2)
Si2 C64 H64A 109.5
Si2 C64 H64B 109.5
H64A C64 H64B 109.5
Si2 C64 H64C 109.5
H64A C64 H64C 109.5
H64B C64 H64C 109.5
Si2 C65 H65A 109.5
Si2 C65 H65B 109.5
H65A C65 H65B 109.5
Si2 C65 H65C 109.5
H65A C65 H65C 109.5
H65B C65 H65C 109.5
Si2 C66 H66A 109.5
Si2 C66 H66B 109.5
H66A C66 H66B 109.5
Si2 C66 H66C 109.5
H66A C66 H66C 109.5
H66B C66 H66C 109.5
C68 C67 Al2 177.6(5)
C68 C67 Na1 81.5(3)
Al2 C67 Na1 96.59(19)
C67 C68 Si3 174.6(5)
C67 C68 Na1 73.6(3)
Si3 C68 Na1 111.8(2)
Si3 C69 H69A 109.5
Si3 C69 H69B 109.5
H69A C69 H69B 109.5
Si3 C69 H69C 109.5
H69A C69 H69C 109.5
H69B C69 H69C 109.5
Si3 C70 H70A 109.5
Si3 C70 H70B 109.5
H70A C70 H70B 109.5
Si3 C70 H70C 109.5
H70A C70 H70C 109.5
H70B C70 H70C 109.5
Si3 C71 H71A 109.5
Si3 C71 H71B 109.5
H71A C71 H71B 109.5
Si3 C71 H71C 109.5
H71A C71 H71C 109.5
H71B C71 H71C 109.5
C73 C72 Al2 177.3(4)
C73 C72 Na2 105.1(4)
Al2 C72 Na2 72.98(18)
C73 C72 Na1 86.3(3)
Al2 C72 Na1 95.70(18)
Na2 C72 Na1 168.7(2)
C72 C73 Si4 178.1(5)
C72 C73 Na1 69.3(3)
Si4 C73 Na1 111.4(2)
Si4 C74 H74A 109.5
Si4 C74 H74B 109.5
H74A C74 H74B 109.5
Si4 C74 H74C 109.5
H74A C74 H74C 109.5
H74B C74 H74C 109.5
Si4 C75 H75A 109.5
Si4 C75 H75B 109.5
H75A C75 H75B 109.5
Si4 C75 H75C 109.5
H75A C75 H75C 109.5
H75B C75 H75C 109.5
Si4 C76 H76A 109.5
Si4 C76 H76B 109.5
H76A C76 H76B 109.5
Si4 C76 H76C 109.5
H76A C76 H76C 109.5
H76B C76 H76C 109.5
C83 C77 C78 120.8(10)
C83 C77 C82 118.2(10)
C78 C77 C82 120.0
C83 C77 Na2 133.3(10)
C78 C77 Na2 80.3(4)
C82 C77 Na2 67.6(4)
C79 C78 C77 120.0
C79 C78 Na2 71.8(3)
C77 C78 Na2 73.7(4)
C79 C78 H78 120.0
C77 C78 H78 120.0
Na2 C78 H78 126.4
C78 C79 C80 120.0
C78 C79 Na2 82.1(3)
C80 C79 Na2 67.3(4)
C78 C79 H79 120.0
C80 C79 H79 120.0
Na2 C79 H79 120.0
C79 C80 C81 120.0
C79 C80 Na2 85.2(4)
C81 C80 Na2 71.6(4)
C79 C80 H80 119.8
C81 C80 H80 119.8
Na2 C80 H80 119.8
C80 C81 C82 120.0
C80 C81 Na2 78.9(4)
C82 C81 Na2 81.1(4)
C80 C81 H81 119.6
C82 C81 H81 119.6
Na2 C81 H81 119.6
C81 C82 C77 120.0
C81 C82 Na2 69.8(4)
C77 C82 Na2 85.3(4)
C81 C82 H82 119.9
C77 C82 H82 119.9
Na2 C82 H82 119.9
C77 C83 H83A 109.5
C77 C83 H83B 109.5
H83A C83 H83B 109.5
C77 C83 H83C 109.5
H83A C83 H83C 109.5
H83B C83 H83C 109.5

loop_
_geom_bond_atom_site_label_1
_geom_bond_atom_site_label_2
_geom_bond_distance
Si1 C58 1.841(6)
Si1 C61 1.853(6)
Si1 C59 1.855(6)
Si1 C60 1.858(6)
Si2 C66 1.827(8)
Si2 C65 1.850(7)
Si2 C63 1.854(6)
Si2 C64 1.884(7)
Si3 C71 1.781(9)
Si3 C70 1.809(7)
Si3 C68 1.858(5)
Si3 C69 1.887(10)
Si4 C74 1.842(6)
Si4 C76 1.843(6)
Si4 C73 1.845(6)
Si4 C75 1.852(5)
Al1 N1 1.833(4)
Al1 N2 1.841(4)
Al1 C57 1.978(5)
Al1 C62 2.000(6)
Al1 Na1 3.565(2)
Al2 N4 1.839(4)
Al2 N3 1.843(4)
Al2 C67 1.982(5)
Al2 C72 1.993(6)
Al2 Na2 2.886(5)
Al2 Na1 3.566(2)
Na1 C57 2.728(5)
Na1 C67 2.746(5)
Na1 C72 2.766(5)
Na1 C62 2.784(5)
Na1 C58 2.809(6)
Na1 C68 2.831(5)
Na1 C73 2.951(5)
Na1 C63 2.982(6)
Na2 C81 2.679(12)
Na2 N3 2.693(6)
Na2 C29 2.746(7)
Na2 C72 2.750(6)
Na2 C80 2.772(10)
Na2 C30 2.819(7)
Na2 C82 2.821(12)
Na2 N4 2.851(6)
Na2 C79 2.995(12)
Na2 C77 3.041(11)
Na2 C78 3.123(12)
N1 C1 1.420(6)
N1 C5 1.442(6)
N2 C17 1.428(6)
N2 C2 1.428(6)
N3 C29 1.419(6)
N3 C33 1.444(6)
N4 C45 1.428(6)
N4 C30 1.434(6)
C1 C2 1.343(7)
C1 C3 1.519(7)
C2 C4 1.508(7)
C3 H3A 0.9800
C3 H3B 0.9800
C3 H3C 0.9800
C4 H4A 0.9800
C4 H4B 0.9800
C4 H4C 0.9800
C5 C6 1.386(8)
C5 C10 1.415(7)
C6 C7 1.403(8)
C6 C11 1.502(8)
C7 C8 1.388(10)
C7 H7 0.9500
C8 C9 1.362(10)
C8 H8 0.9500
C9 C10 1.375(8)
C9 H9 0.9500
C10 C14 1.487(8)
C11 C12 1.524(8)
C11 C13 1.531(8)
C11 H11 1.0000
C12 H12A 0.9800
C12 H12B 0.9800
C12 H12C 0.9800
C13 H13A 0.9800
C13 H13B 0.9800
C13 H13C 0.9800
C14 C16 1.501(8)
C14 C15 1.546(8)
C14 H14 1.0000
C15 H15A 0.9800
C15 H15B 0.9800
C15 H15C 0.9800
C16 H16A 0.9800
C16 H16B 0.9800
C16 H16C 0.9800
C17 C18 1.397(7)
C17 C22 1.400(7)
C18 C19 1.365(8)
C18 C23 1.520(9)
C19 C20 1.355(10)
C19 H19 0.9500
C20 C21 1.350(10)
C20 H20 0.9500
C21 C22 1.414(9)
C21 H21 0.9500
C22 C26 1.517(9)
C23 C24 1.495(9)
C23 C25 1.508(9)
C23 H23 1.0000
C24 H24A 0.9800
C24 H24B 0.9800
C24 H24C 0.9800
C25 H25A 0.9800
C25 H25B 0.9800
C25 H25C 0.9800
C26 C28 1.514(9)
C26 C27 1.533(9)
C26 H26 1.0000
C27 H27A 0.9800
C27 H27B 0.9800
C27 H27C 0.9800
C28 H28A 0.9800
C28 H28B 0.9800
C28 H28C 0.9800
C29 C30 1.342(7)
C29 C31 1.528(7)
C30 C32 1.520(7)
C31 H31A 0.9800
C31 H31B 0.9800
C31 H31C 0.9800
C32 H32A 0.9800
C32 H32B 0.9800
C32 H32C 0.9800
C33 C34 1.400(7)
C33 C38 1.433(7)
C34 C35 1.401(7)
C34 C39 1.504(8)
C35 C36 1.365(8)
C35 H35 0.9500
C36 C37 1.349(8)
C36 H36 0.9500
C37 C38 1.392(7)
C37 H37 0.9500
C38 C42 1.489(7)
C39 C41 1.508(9)
C39 C40 1.520(9)
C39 H39 1.0000
C40 H40A 0.9800
C40 H40B 0.9800
C40 H40C 0.9800
C41 H41A 0.9800
C41 H41B 0.9800
C41 H41C 0.9800
C42 C44 1.514(8)
C42 C43 1.527(8)
C42 H42 1.0000
C43 H43A 0.9800
C43 H43B 0.9800
C43 H43C 0.9800
C44 H44A 0.9800
C44 H44B 0.9800
C44 H44C 0.9800
C45 C50 1.403(7)
C45 C46 1.404(7)
C46 C47 1.425(8)
C46 C51 1.515(8)
C47 C48 1.374(9)
C47 H47 0.9500
C48 C49 1.351(9)
C48 H48 0.9500
C49 C50 1.374(8)
C49 H49 0.9500
C50 C54 1.534(9)
C51 C52 1.520(8)
C51 C53 1.548(8)
C51 H51 1.0000
C52 H52A 0.9800
C52 H52B 0.9800
C52 H52C 0.9800
C53 H53A 0.9800
C53 H53B 0.9800
C53 H53C 0.9800
C54 C55 1.515(10)
C54 C56 1.540(10)
C54 H54 1.0000
C55 H55A 0.9800
C55 H55B 0.9800
C55 H55C 0.9800
C56 H56A 0.9800
C56 H56B 0.9800
C56 H56C 0.9800
C57 C58 1.227(6)
C59 H59A 0.9800
C59 H59B 0.9800
C59 H59C 0.9800
C60 H60A 0.9800
C60 H60B 0.9800
C60 H60C 0.9800
C61 H61A 0.9800
C61 H61B 0.9800
C61 H61C 0.9800
C62 C63 1.196(7)
C64 H64A 0.9800
C64 H64B 0.9800
C64 H64C 0.9800
C65 H65A 0.9800
C65 H65B 0.9800
C65 H65C 0.9800
C66 H66A 0.9800
C66 H66B 0.9800
C66 H66C 0.9800
C67 C68 1.207(6)
C69 H69A 0.9800
C69 H69B 0.9800
C69 H69C 0.9800
C70 H70A 0.9800
C70 H70B 0.9800
C70 H70C 0.9800
C71 H71A 0.9800
C71 H71B 0.9800
C71 H71C 0.9800
C72 C73 1.225(7)
C74 H74A 0.9800
C74 H74B 0.9800
C74 H74C 0.9800
C75 H75A 0.9800
C75 H75B 0.9800
C75 H75C 0.9800
C76 H76A 0.9800
C76 H76B 0.9800
C76 H76C 0.9800
C77 C83 1.311(12)
C77 C78 1.3900
C77 C82 1.3900
C78 C79 1.3900
C78 H78 0.9500
C79 C80 1.3900
C79 H79 1.0000
C80 C81 1.3900
C80 H80 1.0000
C81 C82 1.3900
C81 H81 1.0000
C82 H82 1.0000
C83 H83A 0.9800
C83 H83B 0.9800
C83 H83C 0.9800

loop_
_platon_squeeze_void_nr
_platon_squeeze_void_average_x
_platon_squeeze_void_average_y
_platon_squeeze_void_average_z
_platon_squeeze_void_volume
_platon_squeeze_void_count_electrons
_platon_squeeze_void_content
1 0.500 0.000 0.500 1037 233 ' '
2 0.000 0.500 1.000 1037 233 ' '
3 0.081 0.344 0.178 34 2 ' '
4 0.050 0.048 0.483 8 0 ' '
5 0.419 0.844 0.322 34 2 ' '
6 0.450 0.548 0.017 8 1 ' '
7 0.581 0.156 0.678 34 1 ' '
8 0.550 0.452 0.983 8 1 ' '
9 0.919 0.656 0.822 34 1 ' '
10 0.950 0.952 0.517 8 1 ' '
